data_6000102
loop_
_publ_author_name
'Braunbarth, C.'
'Hillhouse, H. W.'
'Tsapatsis, M.'
'Burton, A.'
'Lobo, R. F.'
'Jacubinas, R. M.'
'Kuznicki, S. M.'

_publ_section_title
;
 Structure of strontium ion-exchanged ETS-4 microporous molecular sieves
;
_journal_name_full 'Chemistry of Materials'
_journal_page_first 1857
_journal_page_last 1865
_journal_paper_doi 10.1021/cm9907211
_journal_volume 12
_journal_year 2000
_chemical_formula_sum 'H25 Na O51 Si12 Sr4 Ti5'
_space_group_name_H-M_alt 'C m m m'
_cell_angle_alpha 90.000
_cell_angle_beta 90.000
_cell_angle_gamma 90.000
_cell_length_a 23.1962
_cell_length_b 7.2381
_cell_length_c 6.9652
_cell_volume 1169.43
_cod_database_code 6000102

loop_
_atom_site_label
_atom_site_fract_x
_atom_site_fract_y
_atom_site_fract_z
? ? ? ?
